data_4338749
loop_
_publ_author_name
'Weber, Katharina'
'Erdem, Ozlen F.'
'Bill, Eckhard'
'Weyherm\"uller, Thomas'
'Lubitz, Wolfgang'

_publ_section_title
;
 Modeling the Active Site of [NiFe] Hydrogenases and the [NiFeu] Subsite
 of the C-Cluster of Carbon Monoxide Dehydrogenases: Low-Spin Iron(II)
 Versus High-Spin Iron(II).
;
_journal_issue 12
_journal_name_full 'Inorganic chemistry'
_journal_page_first 6329
_journal_page_last 6337
_journal_paper_doi 10.1021/ic500910z
_journal_volume 53
_journal_year 2014
_chemical_compound_source tetrahydrofuran
_chemical_formula_moiety 'C25 H41 Cl Fe Ni S4'
_chemical_formula_sum 'C25 H41 Cl Fe Ni S4'
_chemical_formula_weight 619.83
_chemical_name_systematic
;
 ?
;
_space_group_crystal_system monoclinic
_space_group_IT_number 14
_space_group_name_Hall '-P 2ybc'
_space_group_name_H-M_alt 'P 1 21/c 1'
_symmetry_space_group_name_Hall '-P 2ybc'
_symmetry_space_group_name_H-M 'P 1 21/c 1'
_atom_sites_solution_hydrogens geom
_audit_block_code LBZ-WK-470-01
_audit_creation_date 2013-05-16
_audit_creation_method SHELXL-2013
_cell_angle_alpha 90
_cell_angle_beta 107.088(2)
_cell_angle_gamma 90
_cell_formula_units_Z 4
_cell_length_a 12.339(2)
_cell_length_b 11.769(2)
_cell_length_c 19.994(3)
_cell_measurement_reflns_used 9836
_cell_measurement_temperature 100(2)
_cell_measurement_theta_max 30.8708
_cell_measurement_theta_min 2.4448
_cell_volume 2775.3(8)
_computing_cell_refinement 'SAINT software (Bruker AXS, 2004)'
_computing_data_collection 'APEX2 (Bruker AXS, 2008)'
_computing_data_reduction 'SAINT software (Bruker AXS, 2004)'
_computing_structure_refinement 'SHELXL-2013 (Sheldrick, 2013)'
_computing_structure_solution 'SHELXS-2013 (Sheldrick, 2013)'
_diffrn_ambient_temperature 100(2)
_diffrn_detector_area_resol_mean 66.67
_diffrn_measured_fraction_theta_full 1.000
_diffrn_measured_fraction_theta_max 0.998
_diffrn_measurement_device_type 'Bruker-AXS Kappa Mach3 APEX-II'
_diffrn_measurement_method 'CCD \f- and \w-scans'
_diffrn_radiation_monochromator 'Incoatec Helios mirrors'
_diffrn_radiation_source '0.2 x 2mm^2^ focus rotating anode'
_diffrn_radiation_type MoK\a
_diffrn_radiation_wavelength 0.71073
_diffrn_reflns_av_R_equivalents 0.0393
_diffrn_reflns_av_unetI/netI 0.0215
_diffrn_reflns_Laue_measured_fraction_full 1.000
_diffrn_reflns_Laue_measured_fraction_max 0.998
_diffrn_reflns_limit_h_max 17
_diffrn_reflns_limit_h_min -17
_diffrn_reflns_limit_k_max 17
_diffrn_reflns_limit_k_min -17
_diffrn_reflns_limit_l_max 29
_diffrn_reflns_limit_l_min -29
_diffrn_reflns_number 80287
_diffrn_reflns_point_group_measured_fraction_full 1.000
_diffrn_reflns_point_group_measured_fraction_max 0.998
_diffrn_reflns_theta_full 25.242
_diffrn_reflns_theta_max 31.196
_diffrn_reflns_theta_min 1.727
_exptl_absorpt_coefficient_mu 1.611
_exptl_absorpt_correction_T_max 0.96315
_exptl_absorpt_correction_T_min 0.72368
_exptl_absorpt_correction_type gaussian
_exptl_absorpt_process_details 'SADABS (Bruker AXS, 2008)'
_exptl_crystal_colour black
_exptl_crystal_density_diffrn 1.483
_exptl_crystal_description needle
_exptl_crystal_F_000 1304
_exptl_crystal_size_max 0.36
_exptl_crystal_size_mid 0.03
_exptl_crystal_size_min 0.03
_refine_diff_density_max 0.982
_refine_diff_density_min -0.863
_refine_diff_density_rms 0.077
_refine_ls_extinction_method none
_refine_ls_goodness_of_fit_ref 1.195
_refine_ls_hydrogen_treatment constr
_refine_ls_matrix_type full
_refine_ls_number_parameters 332
_refine_ls_number_reflns 8968
_refine_ls_number_restraints 36
_refine_ls_restrained_S_all 1.210
_refine_ls_R_factor_all 0.0609
_refine_ls_R_factor_gt 0.0441
_refine_ls_shift/su_max 0.001
_refine_ls_shift/su_mean 0.000
_refine_ls_structure_factor_coef Fsqd
_refine_ls_weighting_details
;
 w=1/[\s^2^(Fo^2^)+(0.0173P)^2^+4.3946P]
 where P=(Fo^2^+2Fc^2^)/3
;
_refine_ls_weighting_scheme calc
_refine_ls_wR_factor_gt 0.0913
_refine_ls_wR_factor_ref 0.0984
_reflns_Friedel_coverage 0.000
_reflns_number_gt 7199
_reflns_number_total 8968
_reflns_threshold_expression 'I > 2\s(I)'
_cod_data_source_file ic500910z_si_004.cif
_cod_data_source_block 8267
_cod_depositor_comments
;
The following automatic conversions were performed:

'_space_group_crystal_system' value 'Monoclinic' changed to
'monoclinic' according to
/usr/data/users/saulius/crontab/automatic-downloads/rss-feeds/ACS/lib/dictionaries/cif_core.dic
dictionary named 'cif_core.dic' version 2.4.2 from
2011-04-26.

'_exptl_absorpt_correction_type' value 'Gaussian'
changed to 'gaussian' according to
/usr/data/users/saulius/crontab/automatic-downloads/rss-feeds/ACS/lib/dictionaries/cif_core.dic
dictionary named 'cif_core.dic' version 2.4.2 from 2011-04-26.

Automatic conversion script
Id: cif_fix_values 2281 2013-09-26 08:29:07Z andrius 

 Adding full bibliography for 4338747--4338750.cif.
;
_cod_database_code 4338749
_shelx_space_group_comment
;
The symmetry employed for this shelxl refinement is uniquely defined
by the following loop, which should always be used as a source of
symmetry information in preference to the above space-group names.
They are only intended as comments.
;
_shelxl_version_number 2013-2

loop_
_space_group_symop_operation_xyz
'x, y, z'
'-x, y+1/2, -z+1/2'
'-x, -y, -z'
'x, -y-1/2, z-1/2'

loop_
_atom_site_label
_atom_site_type_symbol
_atom_site_fract_x
_atom_site_fract_y
_atom_site_fract_z
_atom_site_U_iso_or_equiv
_atom_site_adp_type
_atom_site_occupancy
_atom_site_site_symmetry_order
_atom_site_calc_flag
_atom_site_refinement_flags_posn
_atom_site_refinement_flags_adp
_atom_site_refinement_flags_occupancy
_atom_site_disorder_assembly
_atom_site_disorder_group
Ni Ni 0.15434(3) -0.00519(3) 0.51062(2) 0.02963(8) Uani 1 1 d . . . . .
Fe Fe 0.27307(3) 0.05852(3) 0.66346(2) 0.03003(9) Uani 1 1 d . . . . .
Cl Cl 0.41330(5) -0.03467(6) 0.62597(4) 0.03633(14) Uani 1 1 d . . . . .
S1 S 0.17305(5) 0.16523(5) 0.55638(4) 0.03153(13) Uani 1 1 d D . . . .
C2 C 0.2900(4) 0.2165(4) 0.5248(3) 0.0281(7) Uani 0.459(3) 1 d D . P A 1
H2A H 0.3594 0.1698 0.5458 0.034 Uiso 0.459(3) 1 calc R U P A 1
C3 C 0.3152(19) 0.3406(11) 0.5439(9) 0.032(3) Uani 0.459(3) 1 d D . P A 1
H3A H 0.3456 0.3479 0.5954 0.038 Uiso 0.459(3) 1 calc R U P A 1
H3B H 0.2440 0.3850 0.5285 0.038 Uiso 0.459(3) 1 calc R U P A 1
C4 C 0.4008(6) 0.3884(5) 0.5099(3) 0.0390(10) Uani 0.459(3) 1 d D . P A 1
H4A H 0.4099 0.4709 0.5196 0.047 Uiso 0.459(3) 1 calc R U P A 1
H4B H 0.4753 0.3517 0.5309 0.047 Uiso 0.459(3) 1 calc R U P A 1
C5 C 0.3650(6) 0.3696(5) 0.4312(3) 0.0376(9) Uani 0.459(3) 1 d D . P A 1
H5A H 0.4259 0.3965 0.4121 0.045 Uiso 0.459(3) 1 calc R U P A 1
H5B H 0.2961 0.4150 0.4093 0.045 Uiso 0.459(3) 1 calc R U P A 1
C6 C 0.3406(10) 0.2443(7) 0.4124(5) 0.0326(19) Uani 0.459(3) 1 d D . P A 1
H6A H 0.3116 0.2355 0.3609 0.039 Uiso 0.459(3) 1 calc R U P A 1
H6B H 0.4111 0.1993 0.4295 0.039 Uiso 0.459(3) 1 calc R U P A 1
C7 C 0.2523(4) 0.2020(4) 0.4464(3) 0.0289(7) Uani 0.459(3) 1 d D . P A 1
H7A H 0.1817 0.2476 0.4271 0.035 Uiso 0.459(3) 1 calc R U P A 1
C2' C 0.2351(4) 0.2489(4) 0.4976(2) 0.0281(7) Uani 0.541(3) 1 d D . P A 2
H2B H 0.1716 0.2758 0.4569 0.034 Uiso 0.541(3) 1 calc R U P A 2
C3' C 0.2982(15) 0.3520(9) 0.5349(7) 0.032(3) Uani 0.541(3) 1 d D . P A 2
H3C H 0.3575 0.3273 0.5776 0.038 Uiso 0.541(3) 1 calc R U P A 2
H3D H 0.2448 0.4022 0.5495 0.038 Uiso 0.541(3) 1 calc R U P A 2
C4' C 0.3532(5) 0.4182(4) 0.4878(3) 0.0390(10) Uani 0.541(3) 1 d D . P A 2
H4C H 0.2934 0.4512 0.4482 0.047 Uiso 0.541(3) 1 calc R U P A 2
H4D H 0.3985 0.4816 0.5147 0.047 Uiso 0.541(3) 1 calc R U P A 2
C5' C 0.4295(5) 0.3424(4) 0.4596(3) 0.0376(9) Uani 0.541(3) 1 d D . P A 2
H5C H 0.4952 0.3180 0.4988 0.045 Uiso 0.541(3) 1 calc R U P A 2
H5D H 0.4588 0.3865 0.4265 0.045 Uiso 0.541(3) 1 calc R U P A 2
C6' C 0.3675(8) 0.2373(6) 0.4223(4) 0.0326(19) Uani 0.541(3) 1 d D . P A 2
H6C H 0.3090 0.2605 0.3789 0.039 Uiso 0.541(3) 1 calc R U P A 2
H6D H 0.4220 0.1865 0.4092 0.039 Uiso 0.541(3) 1 calc R U P A 2
C7' C 0.3116(4) 0.1736(4) 0.4700(2) 0.0289(7) Uani 0.541(3) 1 d D . P A 2
H7B H 0.3723 0.1421 0.5106 0.035 Uiso 0.541(3) 1 calc R U P A 2
S8 S 0.21787(6) 0.05384(6) 0.42504(4) 0.03791(15) Uani 1 1 d D . . . .
C9 C 0.3421(2) -0.0331(3) 0.4310(2) 0.0508(8) Uani 1 1 d . . . . .
H9A H 0.3816 -0.0034 0.3982 0.061 Uiso 1 1 calc R U . . .
H9B H 0.3949 -0.0275 0.4790 0.061 Uiso 1 1 calc R U . . .
C10 C 0.3118(3) -0.1566(3) 0.4142(2) 0.0602(10) Uani 1 1 d . . . . .
H10A H 0.3778 -0.1953 0.4057 0.072 Uiso 1 1 calc R U . . .
H10B H 0.2486 -0.1602 0.3702 0.072 Uiso 1 1 calc R U . . .
C11 C 0.2774(3) -0.2215(3) 0.4705(2) 0.0534(9) Uani 1 1 d . . . . .
H11A H 0.3319 -0.2055 0.5168 0.064 Uiso 1 1 calc R U . . .
H11B H 0.2789 -0.3041 0.4616 0.064 Uiso 1 1 calc R U . . .
S12 S 0.13603(6) -0.17985(6) 0.47067(4) 0.03446(14) Uani 1 1 d D . . . .
C13 C 0.1075(3) -0.2646(3) 0.54173(18) 0.0348(7) Uani 0.817(3) 1 d D . P B 1
H13 H 0.0236 -0.2614 0.5335 0.042 Uiso 0.817(3) 1 calc R U P B 1
C14 C 0.1373(5) -0.3900(3) 0.5415(3) 0.0412(10) Uani 0.817(3) 1 d D . P B 1
H14A H 0.2200 -0.3986 0.5498 0.049 Uiso 0.817(3) 1 calc R U P B 1
H14B H 0.0981 -0.4235 0.4953 0.049 Uiso 0.817(3) 1 calc R U P B 1
C15 C 0.1013(3) -0.4523(3) 0.5987(2) 0.0450(9) Uani 0.817(3) 1 d D . P B 1
H15A H 0.0178 -0.4493 0.5880 0.054 Uiso 0.817(3) 1 calc R U P B 1
H15B H 0.1240 -0.5331 0.5997 0.054 Uiso 0.817(3) 1 calc R U P B 1
C16 C 0.1552(3) -0.3996(3) 0.6695(2) 0.0431(9) Uani 0.817(3) 1 d D . P B 1
H16A H 0.2385 -0.4092 0.6823 0.052 Uiso 0.817(3) 1 calc R U P B 1
H16B H 0.1277 -0.4391 0.7052 0.052 Uiso 0.817(3) 1 calc R U P B 1
C17 C 0.1267(3) -0.2727(3) 0.6694(2) 0.0381(9) Uani 0.817(3) 1 d D . P B 1
H17A H 0.0444 -0.2635 0.6626 0.046 Uiso 0.817(3) 1 calc R U P B 1
H17B H 0.1678 -0.2392 0.7152 0.046 Uiso 0.817(3) 1 calc R U P B 1
C18 C 0.1593(2) -0.2097(2) 0.61155(18) 0.0323(7) Uani 0.817(3) 1 d D . P B 1
H18 H 0.2437 -0.2106 0.6221 0.039 Uiso 0.817(3) 1 calc R U P B 1
C13' C 0.1703(11) -0.2481(10) 0.5558(5) 0.0348(7) Uani 0.183(3) 1 d D . P B 2
H13' H 0.2482 -0.2287 0.5861 0.042 Uiso 0.183(3) 1 calc R U P B 2
C14' C 0.154(3) -0.3761(11) 0.5421(10) 0.0412(10) Uani 0.183(3) 1 d D . P B 2
H14C H 0.0790 -0.3914 0.5084 0.049 Uiso 0.183(3) 1 calc R U P B 2
H14D H 0.2133 -0.4059 0.5222 0.049 Uiso 0.183(3) 1 calc R U P B 2
C15' C 0.1635(14) -0.4330(11) 0.6120(9) 0.0450(9) Uani 0.183(3) 1 d D . P B 2
H15C H 0.1445 -0.5144 0.6036 0.054 Uiso 0.183(3) 1 calc R U P B 2
H15D H 0.2433 -0.4281 0.6417 0.054 Uiso 0.183(3) 1 calc R U P B 2
C16' C 0.0886(13) -0.3828(11) 0.6517(9) 0.0431(9) Uani 0.183(3) 1 d D . P B 2
H16C H 0.1077 -0.4177 0.6987 0.052 Uiso 0.183(3) 1 calc R U P B 2
H16D H 0.0086 -0.4015 0.6269 0.052 Uiso 0.183(3) 1 calc R U P B 2
C17' C 0.1009(18) -0.2540(12) 0.6595(7) 0.0381(9) Uani 0.183(3) 1 d D . P B 2
H17C H 0.1779 -0.2336 0.6891 0.046 Uiso 0.183(3) 1 calc R U P B 2
H17D H 0.0447 -0.2228 0.6812 0.046 Uiso 0.183(3) 1 calc R U P B 2
C18' C 0.0801(10) -0.2073(6) 0.5852(7) 0.0323(7) Uani 0.183(3) 1 d D . P B 2
H18' H 0.0017 -0.2222 0.5540 0.039 Uiso 0.183(3) 1 calc R U P B 2
S19 S 0.10915(5) -0.05882(6) 0.60395(4) 0.03736(15) Uani 1 1 d D . . . .
C21 C 0.2064(2) 0.0569(2) 0.76797(16) 0.0358(6) Uani 1 1 d . . . . .
C22 C 0.3218(2) 0.0229(2) 0.78520(16) 0.0371(6) Uani 1 1 d . . . . .
C23 C 0.3854(2) 0.1148(2) 0.77025(15) 0.0341(6) Uani 1 1 d . . . . .
C24 C 0.3089(2) 0.2049(2) 0.74260(14) 0.0308(5) Uani 1 1 d . . . . .
C25 C 0.1983(2) 0.1682(2) 0.74120(14) 0.0309(5) Uani 1 1 d . . . . .
C26 C 0.1100(3) -0.0115(3) 0.7785(2) 0.0496(8) Uani 1 1 d . . . . .
H26A H 0.0866 0.0207 0.8173 0.074 Uiso 1 1 calc R U . . .
H26B H 0.1345 -0.0903 0.7894 0.074 Uiso 1 1 calc R U . . .
H26C H 0.0460 -0.0096 0.7357 0.074 Uiso 1 1 calc R U . . .
C27 C 0.3687(3) -0.0897(3) 0.8157(2) 0.0521(8) Uani 1 1 d . . . . .
H27A H 0.3979 -0.1309 0.7821 0.078 Uiso 1 1 calc R U . . .
H27B H 0.3086 -0.1344 0.8261 0.078 Uiso 1 1 calc R U . . .
H27C H 0.4303 -0.0773 0.8590 0.078 Uiso 1 1 calc R U . . .
C28 C 0.5124(2) 0.1203(3) 0.78618(17) 0.0439(7) Uani 1 1 d . . . . .
H28A H 0.5444 0.1628 0.8296 0.066 Uiso 1 1 calc R U . . .
H28B H 0.5318 0.1585 0.7477 0.066 Uiso 1 1 calc R U . . .
H28C H 0.5435 0.0431 0.7916 0.066 Uiso 1 1 calc R U . . .
C29 C 0.3396(3) 0.3240(2) 0.72754(16) 0.0409(6) Uani 1 1 d . . . . .
H29A H 0.2785 0.3559 0.6890 0.061 Uiso 1 1 calc R U . . .
H29B H 0.4100 0.3226 0.7144 0.061 Uiso 1 1 calc R U . . .
H29C H 0.3501 0.3710 0.7694 0.061 Uiso 1 1 calc R U . . .
C30 C 0.0928(2) 0.2396(3) 0.71810(17) 0.0415(7) Uani 1 1 d . . . . .
H30A H 0.0260 0.1908 0.7110 0.062 Uiso 1 1 calc R U . . .
H30B H 0.0899 0.2780 0.6741 0.062 Uiso 1 1 calc R U . . .
H30C H 0.0938 0.2964 0.7541 0.062 Uiso 1 1 calc R U . . .

loop_
_atom_site_aniso_label
_atom_site_aniso_U_11
_atom_site_aniso_U_22
_atom_site_aniso_U_33
_atom_site_aniso_U_23
_atom_site_aniso_U_13
_atom_site_aniso_U_12
Ni 0.02029(13) 0.02789(16) 0.03991(18) -0.00298(14) 0.00760(12) 0.00282(12)
Fe 0.01919(14) 0.02497(17) 0.0468(2) -0.00093(16) 0.01114(14) 0.00204(13)
Cl 0.0245(3) 0.0318(3) 0.0561(4) 0.0038(3) 0.0171(3) 0.0068(2)
S1 0.0300(3) 0.0265(3) 0.0429(4) -0.0002(3) 0.0181(3) 0.0038(2)
C2 0.0291(17) 0.0247(17) 0.0321(19) 0.0068(13) 0.0115(14) 0.0087(13)
C3 0.041(5) 0.022(2) 0.035(3) 0.006(3) 0.014(4) 0.008(3)
C4 0.052(3) 0.026(2) 0.043(3) 0.0067(18) 0.020(2) 0.0012(18)
C5 0.044(2) 0.034(2) 0.037(2) 0.0091(17) 0.0156(17) -0.0002(17)
C6 0.033(5) 0.0357(16) 0.029(3) 0.0036(18) 0.010(3) 0.004(2)
C7 0.0233(15) 0.0256(17) 0.037(2) 0.0011(14) 0.0075(14) 0.0037(13)
C2' 0.0291(17) 0.0247(17) 0.0321(19) 0.0068(13) 0.0115(14) 0.0087(13)
C3' 0.041(5) 0.022(2) 0.035(3) 0.006(3) 0.014(4) 0.008(3)
C4' 0.052(3) 0.026(2) 0.043(3) 0.0067(18) 0.020(2) 0.0012(18)
C5' 0.044(2) 0.034(2) 0.037(2) 0.0091(17) 0.0156(17) -0.0002(17)
C6' 0.033(5) 0.0357(16) 0.029(3) 0.0036(18) 0.010(3) 0.004(2)
C7' 0.0233(15) 0.0256(17) 0.037(2) 0.0011(14) 0.0075(14) 0.0037(13)
S8 0.0418(4) 0.0372(4) 0.0362(3) -0.0049(3) 0.0137(3) 0.0013(3)
C9 0.0290(13) 0.057(2) 0.068(2) 0.0024(17) 0.0164(14) -0.0026(13)
C10 0.0497(19) 0.051(2) 0.091(3) -0.009(2) 0.0390(19) 0.0093(16)
C11 0.0411(16) 0.0390(17) 0.085(3) -0.0057(17) 0.0264(17) 0.0109(13)
S12 0.0306(3) 0.0292(3) 0.0427(4) -0.0027(3) 0.0095(3) 0.0025(2)
C13 0.0263(14) 0.0271(14) 0.051(2) 0.0044(14) 0.0117(14) 0.0012(12)
C14 0.033(3) 0.0276(16) 0.064(2) -0.0019(15) 0.0165(16) -0.0047(15)
C15 0.0358(18) 0.0289(16) 0.074(3) 0.0052(17) 0.0219(19) -0.0033(14)
C16 0.0280(15) 0.0370(17) 0.066(2) 0.0144(17) 0.0171(16) -0.0042(14)
C17 0.024(2) 0.0393(19) 0.052(2) 0.0064(15) 0.0135(16) -0.0029(13)
C18 0.0226(11) 0.0251(14) 0.0501(19) 0.0014(13) 0.0121(12) -0.0008(11)
C13' 0.0263(14) 0.0271(14) 0.051(2) 0.0044(14) 0.0117(14) 0.0012(12)
C14' 0.033(3) 0.0276(16) 0.064(2) -0.0019(15) 0.0165(16) -0.0047(15)
C15' 0.0358(18) 0.0289(16) 0.074(3) 0.0052(17) 0.0219(19) -0.0033(14)
C16' 0.0280(15) 0.0370(17) 0.066(2) 0.0144(17) 0.0171(16) -0.0042(14)
C17' 0.024(2) 0.0393(19) 0.052(2) 0.0064(15) 0.0135(16) -0.0029(13)
C18' 0.0226(11) 0.0251(14) 0.0501(19) 0.0014(13) 0.0121(12) -0.0008(11)
S19 0.0286(3) 0.0364(3) 0.0529(4) -0.0090(3) 0.0209(3) -0.0088(3)
C21 0.0274(11) 0.0337(13) 0.0517(16) -0.0015(12) 0.0200(11) -0.0012(10)
C22 0.0309(12) 0.0310(13) 0.0535(17) 0.0082(12) 0.0189(12) 0.0070(10)
C23 0.0216(10) 0.0352(13) 0.0460(15) 0.0060(12) 0.0111(10) 0.0028(9)
C24 0.0240(10) 0.0276(12) 0.0401(14) -0.0019(10) 0.0084(10) -0.0016(9)
C25 0.0214(10) 0.0313(12) 0.0402(14) -0.0038(11) 0.0092(9) 0.0025(9)
C26 0.0425(16) 0.0471(18) 0.070(2) -0.0064(16) 0.0338(16) -0.0119(14)
C27 0.0566(19) 0.0340(15) 0.073(2) 0.0154(15) 0.0306(18) 0.0153(14)
C28 0.0206(11) 0.0560(19) 0.0541(18) 0.0047(15) 0.0097(11) 0.0030(11)
C29 0.0451(15) 0.0302(14) 0.0443(16) -0.0015(12) 0.0084(13) -0.0090(12)
C30 0.0279(12) 0.0463(17) 0.0493(17) -0.0056(13) 0.0098(11) 0.0110(11)

loop_
_atom_type_symbol
_atom_type_description
_atom_type_scat_dispersion_real
_atom_type_scat_dispersion_imag
_atom_type_scat_source
C C 0.0033 0.0016 'International Tables Vol C Tables 4.2.6.8 and 6.1.1.4'
H H 0.0000 0.0000 'International Tables Vol C Tables 4.2.6.8 and 6.1.1.4'
S S 0.1246 0.1234 'International Tables Vol C Tables 4.2.6.8 and 6.1.1.4'
Cl Cl 0.1484 0.1585 'International Tables Vol C Tables 4.2.6.8 and 6.1.1.4'
Fe Fe 0.3463 0.8444 'International Tables Vol C Tables 4.2.6.8 and 6.1.1.4'
Ni Ni 0.3393 1.1124 'International Tables Vol C Tables 4.2.6.8 and 6.1.1.4'

loop_
_exptl_crystal_face_index_h
_exptl_crystal_face_index_k
_exptl_crystal_face_index_l
_exptl_crystal_face_perp_dist
-2.00 0.00 1.00 0.1800
2.00 0.00 -1.00 0.1800
0.00 -1.00 -1.00 0.0150
0.00 1.00 1.00 0.0150
0.00 -1.00 1.00 0.0150
0.00 1.00 -1.00 0.0150
-1.00 1.00 2.00 0.1000

loop_
_geom_angle_atom_site_label_1
_geom_angle_atom_site_label_2
_geom_angle_atom_site_label_3
_geom_angle
S1 Ni S19 85.98(3)
S1 Ni S12 176.73(3)
S19 Ni S12 90.88(3)
S1 Ni S8 91.02(3)
S19 Ni S8 173.67(3)
S12 Ni S8 92.00(3)
C23 Fe C24 36.20(9)
C23 Fe Cl 97.62(7)
C24 Fe Cl 124.07(6)
C23 Fe C22 35.51(10)
C24 Fe C22 58.95(10)
Cl Fe C22 104.89(7)
C23 Fe C25 58.71(9)
C24 Fe C25 35.20(8)
Cl Fe C25 156.30(6)
C22 Fe C25 57.31(9)
C23 Fe S19 143.91(7)
C24 Fe S19 136.32(6)
Cl Fe S19 99.34(3)
C22 Fe S19 108.89(7)
C25 Fe S19 101.41(6)
C23 Fe C21 57.90(9)
C24 Fe C21 57.61(9)
Cl Fe C21 136.78(7)
C22 Fe C21 34.16(9)
C25 Fe C21 33.61(9)
S19 Fe C21 88.50(7)
C23 Fe S1 132.46(7)
C24 Fe S1 99.30(7)
Cl Fe S1 100.81(3)
C22 Fe S1 152.94(7)
C25 Fe S1 95.64(7)
S19 Fe S1 74.65(3)
C21 Fe S1 122.15(7)
C2 S1 Ni 98.90(16)
C2' S1 Ni 103.49(14)
C2 S1 Fe 102.77(16)
C2' S1 Fe 128.41(14)
Ni S1 Fe 82.02(3)
C7 C2 C3 110.4(8)
C7 C2 S1 106.6(3)
C3 C2 S1 110.6(5)
C2 C3 C4 111.1(7)
C5 C4 C3 112.3(8)
C4 C5 C6 111.8(6)
C7 C6 C5 108.6(5)
C2 C7 C6 112.5(5)
C2 C7 S8 109.5(3)
C6 C7 S8 110.9(4)
C7' C2' C3' 111.3(6)
C7' C2' S1 109.7(3)
C3' C2' S1 111.1(4)
C2' C3' C4' 111.3(6)
C5' C4' C3' 111.4(6)
C4' C5' C6' 112.4(5)
C7' C6' C5' 110.3(5)
C2' C7' C6' 112.7(4)
C2' C7' S8 104.6(3)
C6' C7' S8 113.4(4)
C7 S8 C9 113.0(2)
C9 S8 C7' 90.11(17)
C7 S8 Ni 103.48(17)
C9 S8 Ni 104.96(12)
C7' S8 Ni 100.11(15)
C10 C9 S8 112.1(2)
C9 C10 C11 115.0(3)
C10 C11 S12 110.1(2)
C11 S12 C13' 85.6(4)
C11 S12 C13 104.85(16)
C11 S12 Ni 104.96(12)
C13' S12 Ni 95.9(4)
C13 S12 Ni 104.34(11)
C18 C13 C14 112.5(3)
C18 C13 S12 110.9(2)
C14 C13 S12 114.8(3)
C13 C14 C15 109.8(3)
C16 C15 C14 111.1(3)
C15 C16 C17 111.2(3)
C18 C17 C16 111.3(3)
C13 C18 C17 111.2(3)
C13 C18 S19 107.0(2)
C17 C18 S19 111.6(2)
C18' C13' C14' 108.4(11)
C18' C13' S12 103.4(7)
C14' C13' S12 106.5(9)
C15' C14' C13' 107.2(10)
C16' C15' C14' 114.8(11)
C15' C16' C17' 112.7(9)
C16' C17' C18' 105.9(9)
C13' C18' C17' 109.6(9)
C13' C18' S19 105.7(7)
C17' C18' S19 100.4(8)
C18' S19 Ni 100.8(4)
C18 S19 Ni 100.46(11)
C18' S19 Fe 137.2(4)
C18 S19 Fe 106.82(10)
Ni S19 Fe 82.58(3)
C25 C21 C22 108.0(2)
C25 C21 C26 125.6(3)
C22 C21 C26 126.4(3)
C25 C21 Fe 70.98(15)
C22 C21 Fe 69.31(16)
C26 C21 Fe 126.8(2)
C23 C22 C21 108.1(2)
C23 C22 C27 126.0(3)
C21 C22 C27 125.9(3)
C23 C22 Fe 68.74(17)
C21 C22 Fe 76.53(17)
C27 C22 Fe 121.7(2)
C22 C23 C24 107.8(2)
C22 C23 C28 126.4(2)
C24 C23 C28 125.6(3)
C22 C23 Fe 75.75(18)
C24 C23 Fe 72.56(16)
C28 C23 Fe 121.3(2)
C23 C24 C25 107.7(2)
C23 C24 C29 126.6(2)
C25 C24 C29 125.1(2)
C23 C24 Fe 71.23(16)
C25 C24 Fe 76.64(15)
C29 C24 Fe 124.8(2)
C21 C25 C24 108.3(2)
C21 C25 C30 126.5(2)
C24 C25 C30 125.1(3)
C21 C25 Fe 75.41(15)
C24 C25 Fe 68.16(14)
C30 C25 Fe 124.31(19)

loop_
_geom_bond_atom_site_label_1
_geom_bond_atom_site_label_2
_geom_bond_distance
Ni S1 2.1884(8)
Ni S19 2.1915(9)
Ni S12 2.1928(8)
Ni S8 2.1939(8)
Fe C23 2.276(3)
Fe C24 2.293(3)
Fe Cl 2.3495(7)
Fe C22 2.367(3)
Fe C25 2.404(3)
Fe S19 2.4494(8)
Fe C21 2.460(3)
Fe S1 2.4761(8)
S1 C2 1.839(4)
S1 C2' 1.861(4)
C2 C7 1.508(6)
C2 C3 1.518(8)
C3 C4 1.524(8)
C4 C5 1.519(7)
C5 C6 1.529(7)
C6 C7 1.528(7)
C7 S8 1.815(5)
C2' C7' 1.513(5)
C2' C3' 1.515(7)
C3' C4' 1.527(7)
C4' C5' 1.521(6)
C5' C6' 1.528(7)
C6' C7' 1.527(6)
C7' S8 1.876(4)
S8 C9 1.817(3)
C9 C10 1.515(5)
C10 C11 1.520(5)
C11 S12 1.813(3)
S12 C13' 1.816(7)
S12 C13 1.852(3)
C13 C18 1.500(5)
C13 C14 1.521(5)
C14 C15 1.531(5)
C15 C16 1.509(5)
C16 C17 1.534(5)
C17 C18 1.524(5)
C18 S19 1.872(3)
C13' C18' 1.484(9)
C13' C14' 1.534(10)
C14' C15' 1.524(10)
C15' C16' 1.504(10)
C16' C17' 1.527(10)
C17' C18' 1.533(10)
C18' S19 1.801(7)
C21 C25 1.407(4)
C21 C22 1.421(4)
C21 C26 1.502(4)
C22 C23 1.418(4)
C22 C27 1.502(4)
C23 C24 1.420(4)
C23 C28 1.506(3)
C24 C25 1.424(3)
C24 C29 1.505(4)
C25 C30 1.503(3)
